data_7040914
loop_
_publ_author_name
'Beltr\'an, Tom\'as F'
'Zaragoza, Guillermo'
'Delaude, Lionel'

_publ_section_title
;
 Synthesis, characterization, and gas-phase fragmentation of
 rhenium-carbonyl complexes bearing imidazol(in)ium-2-dithiocarboxylate
 ligands.
;
_journal_issue 45
_journal_name_full 'Dalton transactions (Cambridge, England : 2003)'
_journal_page_first 18346
_journal_page_last 18355
_journal_paper_doi 10.1039/c6dt03428d
_journal_volume 45
_journal_year 2016
_chemical_formula_moiety 'C30 H24 N2 O8 Re2 S2 '
_chemical_formula_sum 'C30 H24 N2 O8 Re2 S2'
_chemical_formula_weight 977.03
_space_group_IT_number 13
_symmetry_cell_setting monoclinic
_symmetry_Int_Tables_number 13
_symmetry_space_group_name_Hall '-P 2yc'
_symmetry_space_group_name_H-M 'P 1 2/c 1'
_atom_sites_solution_hydrogens geom
_audit_conform_dict_location ftp://ftp.iucr.org/pub/cif_core.dic
_audit_conform_dict_name cif_core.dic
_audit_conform_dict_version 2.4.3
_audit_creation_date 2016-07-08T13:30:14-00:00
_audit_creation_method 'WinGX routine CIF_UPDATE'
_audit_update_record
;
2016-08-31 deposited with the CCDC.
2016-10-14 downloaded from the CCDC.
;
_cell_angle_alpha 90
_cell_angle_beta 114.425(3)
_cell_angle_gamma 90
_cell_formula_units_Z 4
_cell_length_a 18.1803(9)
_cell_length_b 12.7701(5)
_cell_length_c 15.0641(8)
_cell_measurement_reflns_used 1940
_cell_measurement_temperature 100(2)
_cell_measurement_theta_max 30.57
_cell_measurement_theta_min 2.46
_cell_measurement_wavelength 0.71073
_cell_volume 3184.3(3)
_computing_cell_refinement 'APPEX2 (BRUKER AXS, 2005)'
_computing_data_collection 'APPEX2 (BRUKER AXS, 2005)'
_computing_data_reduction 'APPEX2 (BRUKER AXS, 2005)'
_computing_molecular_graphics 'Ortep for Windows (Farrugia, 2012)'
_computing_publication_material 'WinGX publication routines (Farrugia, 2012)'
_computing_structure_refinement 'SHELXL-2014/7 (Sheldrick, 2014)'
_computing_structure_solution 'DIRDIF99 (Beurskens et al, 1999)'
_diffrn_ambient_temperature 100(2)
_diffrn_measured_fraction_theta_full 1
_diffrn_measured_fraction_theta_max 0.999
_diffrn_measurement_device 'four-circle diffractometer'
_diffrn_measurement_device_type 'BRUKER APPEX-II CCD'
_diffrn_measurement_method 'omega and phi scans'
_diffrn_radiation_monochromator graphite
_diffrn_radiation_probe x-ray
_diffrn_radiation_source 'fine-focus sealed tube'
_diffrn_radiation_type MoK\a
_diffrn_radiation_wavelength 0.7107
_diffrn_reflns_av_R_equivalents 0.0582
_diffrn_reflns_av_unetI/netI 0.0356
_diffrn_reflns_Laue_measured_fraction_full 1
_diffrn_reflns_Laue_measured_fraction_max 0.999
_diffrn_reflns_limit_h_max 25
_diffrn_reflns_limit_h_min -25
_diffrn_reflns_limit_k_max 18
_diffrn_reflns_limit_k_min -18
_diffrn_reflns_limit_l_max 21
_diffrn_reflns_limit_l_min -20
_diffrn_reflns_number 69169
_diffrn_reflns_point_group_measured_fraction_full 1
_diffrn_reflns_point_group_measured_fraction_max 0.999
_diffrn_reflns_theta_full 25.242
_diffrn_reflns_theta_max 30.508
_diffrn_reflns_theta_min 1.23
_exptl_absorpt_coefficient_mu 7.778
_exptl_absorpt_correction_T_max 0.3627
_exptl_absorpt_correction_T_min 0.1668
_exptl_absorpt_correction_type multi-scan
_exptl_absorpt_process_details 'BRUKER SADABS'
_exptl_crystal_colour Red
_exptl_crystal_density_diffrn 2.038
_exptl_crystal_density_method 'not measured'
_exptl_crystal_description Plate
_exptl_crystal_F_000 1856
_exptl_crystal_size_max 0.35
_exptl_crystal_size_mid 0.16
_exptl_crystal_size_min 0.03
_refine_diff_density_max 2.65
_refine_diff_density_min -2.388
_refine_diff_density_rms 0.176
_refine_ls_extinction_method none
_refine_ls_goodness_of_fit_ref 1.08
_refine_ls_hydrogen_treatment constr
_refine_ls_matrix_type full
_refine_ls_number_constraints 0
_refine_ls_number_parameters 406
_refine_ls_number_reflns 9710
_refine_ls_number_restraints 0
_refine_ls_restrained_S_all 1.08
_refine_ls_R_factor_all 0.0313
_refine_ls_R_factor_gt 0.0274
_refine_ls_shift/su_max 0.002
_refine_ls_shift/su_mean 0
_refine_ls_structure_factor_coef Fsqd
_refine_ls_weighting_details 'w=1/[\s^2^(Fo^2^)+(0.0323P)^2^+5.4341P] where P=(Fo^2^+2Fc^2^)/3'
_refine_ls_weighting_scheme calc
_refine_ls_wR_factor_gt 0.0637
_refine_ls_wR_factor_ref 0.0658
_reflns_Friedel_coverage 0
_reflns_number_gt 9141
_reflns_number_total 9710
_reflns_threshold_expression 'I > 2\s(I)'
_cod_data_source_file c6dt03428d2.cif
_cod_data_source_block Complex7
_cod_depositor_comments 'Adding full bibliography for 7040909--7040918.cif.'
_cod_original_sg_symbol_H-M 'P 2/c'
_cod_database_code 7040914
_shelx_estimated_absorpt_t_min 0.172
_shelx_estimated_absorpt_t_max 0.8

loop_
_symmetry_equiv_pos_as_xyz
'x, y, z'
'-x, y, -z+1/2'
'-x, -y, -z'
'x, -y, z-1/2'

loop_
_atom_site_label
_atom_site_type_symbol
_atom_site_fract_x
_atom_site_fract_y
_atom_site_fract_z
_atom_site_U_iso_or_equiv
_atom_site_adp_type
_atom_site_occupancy
_atom_site_site_symmetry_order
_atom_site_calc_flag
_atom_site_refinement_flags_posn
_atom_site_refinement_flags_adp
_atom_site_refinement_flags_occupancy
C1 C 0.0994(3) 0.8464(4) 0.8032(3) 0.0155(9) Uani 1 1 d . . .
O1 O 0.1086(2) 0.9325(3) 0.7853(3) 0.0249(8) Uani 1 1 d . . .
C2 C 0.1875(3) 0.6886(4) 0.9367(4) 0.0172(9) Uani 1 1 d . . .
O2 O 0.2506(2) 0.6773(3) 0.9977(3) 0.0249(8) Uani 1 1 d . . .
C3 C 0.1160(3) 0.6513(4) 0.7311(4) 0.0157(9) Uani 1 1 d . . .
O3 O 0.1340(2) 0.6198(3) 0.6719(3) 0.0227(8) Uani 1 1 d . . .
C4 C 0.0249(3) 0.7553(3) 0.9116(4) 0.0154(9) Uani 1 1 d . . .
O4 O -0.0080(2) 0.7859(3) 0.9568(3) 0.0253(8) Uani 1 1 d . . .
Re1 Re 0.08108(2) 0.70472(2) 0.83170(2) 0.01268(4) Uani 1 1 d . . .
S1 S 0.05506(7) 0.52058(8) 0.85811(9) 0.0146(2) Uani 1 1 d . . .
C5 C 0 0.4646(5) 0.75 0.0133(12) Uani 1 2 d S T P
C6 C 0 0.3494(5) 0.75 0.0133(12) Uani 1 2 d S T P
N1 N 0.0653(2) 0.2864(3) 0.7777(3) 0.0170(8) Uani 1 1 d . . .
C7 C 0.0412(3) 0.1828(4) 0.7676(5) 0.0235(11) Uani 1 1 d . . .
H7 H 0.0754 0.1231 0.7822 0.028 Uiso 1 1 calc R U .
C8 C 0.1479(3) 0.3273(4) 0.8134(4) 0.0154(9) Uani 1 1 d . . .
C9 C 0.1730(3) 0.3687(4) 0.7457(4) 0.0161(9) Uani 1 1 d . . .
C10 C 0.2465(3) 0.4231(4) 0.7827(4) 0.0190(10) Uani 1 1 d . . .
H10 H 0.2659 0.4518 0.7383 0.023 Uiso 1 1 calc R U .
C11 C 0.2914(3) 0.4362(4) 0.8809(4) 0.0198(10) Uani 1 1 d . . .
C12 C 0.2654(3) 0.3875(4) 0.9462(4) 0.0171(9) Uani 1 1 d . . .
H12 H 0.2979 0.3928 1.0142 0.021 Uiso 1 1 calc R U .
C13 C 0.1932(3) 0.3316(4) 0.9141(4) 0.0159(9) Uani 1 1 d . . .
C14 C 0.1251(3) 0.3579(5) 0.6387(4) 0.0236(11) Uani 1 1 d . . .
H14A H 0.1147 0.2836 0.6219 0.035 Uiso 1 1 calc R U .
H14B H 0.1553 0.3881 0.6041 0.035 Uiso 1 1 calc R U .
H14C H 0.0736 0.395 0.6197 0.035 Uiso 1 1 calc R U .
C15 C 0.3666(3) 0.5024(5) 0.9190(4) 0.0274(12) Uani 1 1 d . . .
H15A H 0.4056 0.4739 0.896 0.041 Uiso 1 1 calc R U .
H15B H 0.3902 0.502 0.9905 0.041 Uiso 1 1 calc R U .
H15C H 0.3528 0.5744 0.8954 0.041 Uiso 1 1 calc R U .
C16 C 0.1645(3) 0.2835(4) 0.9857(4) 0.0243(11) Uani 1 1 d . . .
H16A H 0.1114 0.3121 0.9746 0.036 Uiso 1 1 calc R U .
H16B H 0.2031 0.2998 1.0524 0.036 Uiso 1 1 calc R U .
H16C H 0.1605 0.2074 0.9767 0.036 Uiso 1 1 calc R U .
C1B C 0.4056(3) 0.6155(4) 0.7192(4) 0.0194(9) Uani 1 1 d . . .
O1B O 0.3964(3) 0.5284(3) 0.6946(3) 0.0293(9) Uani 1 1 d . . .
C2B C 0.3204(3) 0.7757(4) 0.7706(4) 0.0202(10) Uani 1 1 d . . .
O2B O 0.2599(3) 0.7858(4) 0.7748(4) 0.0365(11) Uani 1 1 d . . .
C3B C 0.3775(3) 0.8107(4) 0.6240(4) 0.0159(9) Uani 1 1 d . . .
O3B O 0.3520(2) 0.8440(3) 0.5465(3) 0.0236(8) Uani 1 1 d . . .
C4B C 0.4831(3) 0.7175(4) 0.8981(4) 0.0187(10) Uani 1 1 d . . .
O4B O 0.5174(3) 0.6950(3) 0.9784(3) 0.0308(9) Uani 1 1 d . . .
S1B S 0.44851(6) 0.94399(9) 0.80789(9) 0.0138(2) Uani 1 1 d . . .
Re1B Re 0.42225(2) 0.75926(2) 0.76011(2) 0.01247(4) Uani 1 1 d . . .
C5B C 0.5 1.0004(5) 0.75 0.0135(12) Uani 1 2 d S T P
C6B C 0.5 1.1151(5) 0.75 0.0151(12) Uani 1 2 d S T P
N1B N 0.4342(2) 1.1768(3) 0.7152(3) 0.0201(9) Uani 1 1 d . . .
C7B C 0.4590(4) 1.2802(4) 0.7292(5) 0.0337(15) Uani 1 1 d . . .
H7B H 0.425 1.3401 0.7127 0.04 Uiso 1 1 calc R U .
C8B C 0.3517(3) 1.1395(3) 0.6698(4) 0.0175(9) Uani 1 1 d . . .
C9B C 0.3225(3) 1.1030(4) 0.5746(4) 0.0200(10) Uani 1 1 d . . .
C10B C 0.2451(3) 1.0599(4) 0.5364(4) 0.0202(10) Uani 1 1 d . . .
H28 H 0.2233 1.0334 0.4717 0.024 Uiso 1 1 calc R U .
C11B C 0.1989(3) 1.0545(4) 0.5901(4) 0.0231(11) Uani 1 1 d . . .
C12B C 0.2310(3) 1.0936(4) 0.6835(4) 0.0245(11) Uani 1 1 d . . .
H26 H 0.1993 1.0908 0.7202 0.029 Uiso 1 1 calc R U .
C13B C 0.3079(3) 1.1371(4) 0.7263(4) 0.0216(10) Uani 1 1 d . . .
C14B C 0.3705(3) 1.1103(5) 0.5140(4) 0.0287(12) Uani 1 1 d . . .
H32A H 0.3947 1.1802 0.5213 0.043 Uiso 1 1 calc R U .
H32B H 0.3348 1.0982 0.4453 0.043 Uiso 1 1 calc R U .
H32C H 0.4134 1.0574 0.5359 0.043 Uiso 1 1 calc R U .
C15B C 0.1162(3) 1.0037(5) 0.5482(5) 0.0309(13) Uani 1 1 d . . .
H31A H 0.1207 0.9315 0.572 0.046 Uiso 1 1 calc R U .
H31B H 0.0949 1.0034 0.4769 0.046 Uiso 1 1 calc R U .
H31C H 0.0797 1.0432 0.5686 0.046 Uiso 1 1 calc R U .
C16B C 0.3422(4) 1.1745(6) 0.8307(5) 0.0347(14) Uani 1 1 d . . .
H30A H 0.3846 1.1262 0.8715 0.052 Uiso 1 1 calc R U .
H30B H 0.2991 1.1769 0.8538 0.052 Uiso 1 1 calc R U .
H30C H 0.3651 1.2447 0.8345 0.052 Uiso 1 1 calc R U .

loop_
_atom_site_aniso_label
_atom_site_aniso_U_11
_atom_site_aniso_U_22
_atom_site_aniso_U_33
_atom_site_aniso_U_23
_atom_site_aniso_U_13
_atom_site_aniso_U_12
C1 0.014(2) 0.027(2) 0.008(2) -0.0029(17) 0.0069(17) 0.0005(17)
O1 0.0267(18) 0.0195(17) 0.026(2) 0.0016(15) 0.0088(16) -0.0020(14)
C2 0.017(2) 0.0145(19) 0.021(3) -0.0003(17) 0.009(2) -0.0013(16)
O2 0.0170(17) 0.0286(18) 0.023(2) 0.0006(16) 0.0015(16) -0.0013(14)
C3 0.0135(19) 0.016(2) 0.018(2) -0.0007(17) 0.0064(18) -0.0006(16)
O3 0.0233(18) 0.0273(18) 0.024(2) -0.0013(15) 0.0164(16) 0.0004(14)
C4 0.016(2) 0.0136(19) 0.015(2) 0.0016(16) 0.0053(19) 0.0010(15)
O4 0.0255(19) 0.0299(19) 0.026(2) -0.0030(16) 0.0166(18) 0.0029(15)
Re1 0.01140(7) 0.01260(8) 0.01483(9) -0.00074(6) 0.00621(8) -0.00089(5)
S1 0.0135(5) 0.0130(5) 0.0160(6) 0.0003(4) 0.0047(4) 0.0001(4)
C5 0.010(3) 0.014(3) 0.018(3) 0 0.009(2) 0
C6 0.013(3) 0.015(3) 0.011(3) 0 0.004(2) 0
N1 0.0128(19) 0.0169(18) 0.021(2) -0.0016(16) 0.0067(17) 0.0016(14)
C7 0.016(2) 0.016(2) 0.038(3) -0.001(2) 0.010(2) 0.0013(17)
C8 0.0099(18) 0.0148(19) 0.020(2) -0.0043(17) 0.0051(18) 0.0009(15)
C9 0.014(2) 0.020(2) 0.014(2) 0.0009(17) 0.0058(18) 0.0041(16)
C10 0.015(2) 0.022(2) 0.023(3) 0.0065(19) 0.010(2) 0.0026(17)
C11 0.0105(19) 0.021(2) 0.027(3) 0.0021(19) 0.0073(19) 0.0014(16)
C12 0.016(2) 0.020(2) 0.015(2) -0.0011(17) 0.0051(18) 0.0022(17)
C13 0.0136(19) 0.016(2) 0.021(2) 0.0022(18) 0.0098(18) 0.0037(16)
C14 0.020(2) 0.032(3) 0.020(3) 0.000(2) 0.009(2) 0.006(2)
C15 0.020(2) 0.030(3) 0.026(3) 0.006(2) 0.003(2) -0.008(2)
C16 0.023(2) 0.028(3) 0.024(3) 0.007(2) 0.012(2) 0.002(2)
C1B 0.021(2) 0.020(2) 0.018(2) -0.0013(19) 0.0084(19) 0.0002(17)
O1B 0.039(2) 0.0153(16) 0.034(2) -0.0028(16) 0.0160(19) -0.0043(15)
C2B 0.017(2) 0.023(2) 0.024(3) -0.003(2) 0.011(2) -0.0062(18)
O2B 0.021(2) 0.051(3) 0.045(3) -0.012(2) 0.021(2) -0.0130(19)
C3B 0.0113(19) 0.0161(19) 0.019(3) -0.0032(17) 0.0052(18) -0.0025(15)
O3B 0.0229(18) 0.0242(17) 0.0195(19) 0.0030(15) 0.0047(16) 0.0011(14)
C4B 0.017(2) 0.019(2) 0.021(3) -0.0002(19) 0.007(2) -0.0024(17)
O4B 0.029(2) 0.035(2) 0.022(2) 0.0052(17) 0.0044(18) -0.0044(17)
S1B 0.0125(5) 0.0133(4) 0.0176(6) -0.0012(4) 0.0081(4) 0.0001(4)
Re1B 0.01163(7) 0.01212(8) 0.01458(9) -0.00029(6) 0.00633(8) -0.00171(5)
C5B 0.009(3) 0.013(3) 0.017(3) 0 0.003(2) 0
C6B 0.016(3) 0.013(3) 0.015(3) 0 0.005(3) 0
N1B 0.0149(19) 0.0121(16) 0.027(2) 0.0029(16) 0.0028(18) 0.0012(14)
C7B 0.027(3) 0.011(2) 0.053(4) 0.003(2) 0.007(3) 0.004(2)
C8B 0.014(2) 0.0100(18) 0.026(3) 0.0011(17) 0.0047(19) 0.0028(15)
C9B 0.017(2) 0.019(2) 0.021(3) 0.0073(19) 0.006(2) 0.0056(17)
C10B 0.018(2) 0.023(2) 0.011(2) 0.0017(18) -0.0024(19) 0.0026(19)
C11B 0.016(2) 0.019(2) 0.032(3) 0.004(2) 0.008(2) 0.0022(18)
C12B 0.019(2) 0.028(2) 0.028(3) 0.005(2) 0.012(2) 0.0097(19)
C13B 0.021(2) 0.020(2) 0.023(3) -0.0011(19) 0.008(2) 0.0099(18)
C14B 0.025(3) 0.040(3) 0.024(3) 0.008(2) 0.013(2) 0.008(2)
C15B 0.015(2) 0.031(3) 0.044(4) 0.000(3) 0.009(2) -0.002(2)
C16B 0.036(3) 0.044(3) 0.022(3) -0.004(3) 0.010(3) 0.019(3)

loop_
_atom_type_symbol
_atom_type_description
_atom_type_scat_dispersion_real
_atom_type_scat_dispersion_imag
_atom_type_scat_source
C C 0.0033 0.0016 'International Tables Vol C Tables 4.2.6.8 and 6.1.1.4'
H H 0 0 'International Tables Vol C Tables 4.2.6.8 and 6.1.1.4'
N N 0.0061 0.0033 'International Tables Vol C Tables 4.2.6.8 and 6.1.1.4'
O O 0.0106 0.006 'International Tables Vol C Tables 4.2.6.8 and 6.1.1.4'
S S 0.1246 0.1234 'International Tables Vol C Tables 4.2.6.8 and 6.1.1.4'
Re Re -1.0185 7.231 'International Tables Vol C Tables 4.2.6.8 and 6.1.1.4'
Cu Cu 0.3201 1.2651 'International Tables Vol C Tables 4.2.6.8 and 6.1.1.4'

loop_
_geom_angle_atom_site_label_1
_geom_angle_atom_site_label_2
_geom_angle_atom_site_label_3
_geom_angle
_geom_angle_site_symmetry_1
_geom_angle_site_symmetry_3
O1 C1 Re1 178.3(4) . .
O2 C2 Re1 178.5(5) . .
O3 C3 Re1 178.2(4) . .
O4 C4 Re1 178.9(4) . .
C1 Re1 C2 94.3(2) . .
C1 Re1 C4 90.56(19) . .
C2 Re1 C4 97.5(2) . .
C1 Re1 C3 90.72(19) . .
C2 Re1 C3 93.4(2) . .
C4 Re1 C3 168.9(2) . .
C1 Re1 S1 176.66(14) . .
C2 Re1 S1 87.73(14) . .
C4 Re1 S1 91.80(13) . .
C3 Re1 S1 86.51(14) . .
C1 Re1 Re1 91.13(14) . 2_556
C2 Re1 Re1 173.83(14) . 2_556
C4 Re1 Re1 85.35(14) . 2_556
C3 Re1 Re1 83.58(14) . 2_556
S1 Re1 Re1 86.71(3) . 2_556
C5 S1 Re1 109.10(19) . .
C6 C5 S1 115.21(19) . .
C6 C5 S1 115.21(19) . 2_556
S1 C5 S1 129.6(4) . 2_556
N1 C6 N1 106.8(6) . 2_556
N1 C6 C5 126.6(3) . .
N1 C6 C5 126.6(3) 2_556 .
C6 N1 C7 109.8(4) . .
C6 N1 C8 122.5(4) . .
C7 N1 C8 127.7(4) . .
C7 C7 N1 106.8(3) 2_556 .
C7 C7 H7 126.6 2_556 .
N1 C7 H7 126.6 . .
C9 C8 C13 124.1(4) . .
C9 C8 N1 117.8(4) . .
C13 C8 N1 117.8(4) . .
C8 C9 C10 116.6(5) . .
C8 C9 C14 122.6(4) . .
C10 C9 C14 120.8(5) . .
C11 C10 C9 122.3(5) . .
C11 C10 H10 118.8 . .
C9 C10 H10 118.8 . .
C10 C11 C12 118.6(4) . .
C10 C11 C15 121.5(5) . .
C12 C11 C15 119.9(5) . .
C13 C12 C11 121.8(5) . .
C13 C12 H12 119.1 . .
C11 C12 H12 119.1 . .
C12 C13 C8 116.3(4) . .
C12 C13 C16 121.0(5) . .
C8 C13 C16 122.6(4) . .
C9 C14 H14A 109.5 . .
C9 C14 H14B 109.5 . .
H14A C14 H14B 109.5 . .
C9 C14 H14C 109.5 . .
H14A C14 H14C 109.5 . .
H14B C14 H14C 109.5 . .
C11 C15 H15A 109.5 . .
C11 C15 H15B 109.5 . .
H15A C15 H15B 109.5 . .
C11 C15 H15C 109.5 . .
H15A C15 H15C 109.5 . .
H15B C15 H15C 109.5 . .
C13 C16 H16A 109.5 . .
C13 C16 H16B 109.5 . .
H16A C16 H16B 109.5 . .
C13 C16 H16C 109.5 . .
H16A C16 H16C 109.5 . .
H16B C16 H16C 109.5 . .
O1B C1B Re1B 179.3(5) . .
O2B C2B Re1B 178.6(6) . .
O3B C3B Re1B 177.6(4) . .
O4B C4B Re1B 178.6(5) . .
C5B S1B Re1B 110.00(19) . .
C1B Re1B C2B 95.8(2) . .
C1B Re1B C3B 92.4(2) . .
C2B Re1B C3B 92.9(2) . .
C1B Re1B C4B 91.4(2) . .
C2B Re1B C4B 94.6(2) . .
C3B Re1B C4B 171.08(19) . .
C1B Re1B S1B 176.87(16) . .
C2B Re1B S1B 87.03(16) . .
C3B Re1B S1B 86.06(13) . .
C4B Re1B S1B 89.67(15) . .
C1B Re1B Re1B 89.87(15) . 2_656
C2B Re1B Re1B 173.66(16) . 2_656
C3B Re1B Re1B 83.94(13) . 2_656
C4B Re1B Re1B 88.04(15) . 2_656
S1B Re1B Re1B 87.25(3) . 2_656
C6B C5B S1B 115.36(19) . 2_656
C6B C5B S1B 115.35(19) . .
S1B C5B S1B 129.3(4) 2_656 .
N1B C6B N1B 108.3(6) 2_656 .
N1B C6B C5B 125.9(3) 2_656 .
N1B C6B C5B 125.9(3) . .
C6B N1B C7B 108.5(4) . .
C6B N1B C8B 124.9(4) . .
C7B N1B C8B 126.5(4) . .
C7B C7B N1B 107.3(3) 2_656 .
C7B C7B H7B 126.4 2_656 .
N1B C7B H7B 126.4 . .
C13B C8B C9B 123.7(5) . .
C13B C8B N1B 117.7(5) . .
C9B C8B N1B 118.5(5) . .
C8B C9B C10B 116.7(5) . .
C8B C9B C14B 122.4(5) . .
C10B C9B C14B 121.0(5) . .
C11B C10B C9B 122.0(5) . .
C11B C10B H28 119 . .
C9B C10B H28 119 . .
C12B C11B C10B 118.4(5) . .
C12B C11B C15B 120.7(5) . .
C10B C11B C15B 120.9(5) . .
C11B C12B C13B 122.7(5) . .
C11B C12B H26 118.7 . .
C13B C12B H26 118.7 . .
C8B C13B C12B 116.6(5) . .
C8B C13B C16B 122.5(5) . .
C12B C13B C16B 120.8(5) . .
C9B C14B H32A 109.5 . .
C9B C14B H32B 109.5 . .
H32A C14B H32B 109.5 . .
C9B C14B H32C 109.5 . .
H32A C14B H32C 109.5 . .
H32B C14B H32C 109.5 . .
C11B C15B H31A 109.5 . .
C11B C15B H31B 109.5 . .
H31A C15B H31B 109.5 . .
C11B C15B H31C 109.5 . .
H31A C15B H31C 109.5 . .
H31B C15B H31C 109.5 . .
C13B C16B H30A 109.5 . .
C13B C16B H30B 109.5 . .
H30A C16B H30B 109.5 . .
C13B C16B H30C 109.5 . .
H30A C16B H30C 109.5 . .
H30B C16B H30C 109.5 . .

loop_
_geom_bond_atom_site_label_1
_geom_bond_atom_site_label_2
_geom_bond_distance
_geom_bond_site_symmetry_2
C1 O1 1.160(6) .
C1 Re1 1.920(5) .
C2 O2 1.144(6) .
C2 Re1 1.938(5) .
C3 O3 1.142(6) .
C3 Re1 1.991(5) .
C4 O4 1.145(6) .
C4 Re1 1.982(5) .
Re1 S1 2.4632(11) .
Re1 Re1 2.9578(4) 2_556
S1 C5 1.679(3) .
C5 C6 1.471(9) .
C5 S1 1.679(3) 2_556
C6 N1 1.350(5) .
C6 N1 1.350(5) 2_556
N1 C7 1.381(6) .
N1 C8 1.467(6) .
C7 C7 1.369(10) 2_556
C7 H7 0.95 .
C8 C9 1.382(7) .
C8 C13 1.397(7) .
C9 C10 1.400(7) .
C9 C14 1.488(7) .
C10 C11 1.372(8) .
C10 H10 0.95 .
C11 C12 1.401(7) .
C11 C15 1.504(7) .
C12 C13 1.394(7) .
C12 H12 0.95 .
C13 C16 1.509(7) .
C14 H14A 0.98 .
C14 H14B 0.98 .
C14 H14C 0.98 .
C15 H15A 0.98 .
C15 H15B 0.98 .
C15 H15C 0.98 .
C16 H16A 0.98 .
C16 H16B 0.98 .
C16 H16C 0.98 .
C1B O1B 1.161(6) .
C1B Re1B 1.921(5) .
C2B O2B 1.134(6) .
C2B Re1B 1.935(5) .
C3B O3B 1.145(6) .
C3B Re1B 1.979(5) .
C4B O4B 1.144(7) .
C4B Re1B 1.982(5) .
S1B C5B 1.682(3) .
S1B Re1B 2.4550(11) .
Re1B Re1B 2.9661(4) 2_656
C5B C6B 1.465(9) .
C5B S1B 1.682(3) 2_656
C6B N1B 1.344(5) 2_656
C6B N1B 1.344(5) .
N1B C7B 1.382(7) .
N1B C8B 1.447(6) .
C7B C7B 1.357(12) 2_656
C7B H7B 0.95 .
C8B C13B 1.386(8) .
C8B C9B 1.389(8) .
C9B C10B 1.394(7) .
C9B C14B 1.504(7) .
C10B C11B 1.388(8) .
C10B H28 0.95 .
C11B C12B 1.374(8) .
C11B C15B 1.514(7) .
C12B C13B 1.391(8) .
C12B H26 0.95 .
C13B C16B 1.509(8) .
C14B H32A 0.98 .
C14B H32B 0.98 .
C14B H32C 0.98 .
C15B H31A 0.98 .
C15B H31B 0.98 .
C15B H31C 0.98 .
C16B H30A 0.98 .
C16B H30B 0.98 .
C16B H30C 0.98 .

loop_
_geom_torsion_atom_site_label_1
_geom_torsion_atom_site_label_2
_geom_torsion_atom_site_label_3
_geom_torsion_atom_site_label_4
_geom_torsion
_geom_torsion_site_symmetry_1
_geom_torsion_site_symmetry_4
Re1 S1 C5 C6 162.48(3) . .
Re1 S1 C5 S1 -17.52(3) . 2_556
S1 C5 C6 N1 -57.0(2) . .
S1 C5 C6 N1 123.0(2) 2_556 .
S1 C5 C6 N1 123.0(2) . 2_556
S1 C5 C6 N1 -57.0(2) 2_556 2_556
N1 C6 N1 C7 -0.1(3) 2_556 .
C5 C6 N1 C7 179.9(3) . .
N1 C6 N1 C8 -179.6(5) 2_556 .
C5 C6 N1 C8 0.4(5) . .
C6 N1 C7 C7 0.2(8) . 2_556
C8 N1 C7 C7 179.6(6) . 2_556
C6 N1 C8 C9 -75.2(6) . .
C7 N1 C8 C9 105.4(6) . .
C6 N1 C8 C13 98.5(5) . .
C7 N1 C8 C13 -80.9(6) . .
C13 C8 C9 C10 -3.9(7) . .
N1 C8 C9 C10 169.5(4) . .
C13 C8 C9 C14 176.7(5) . .
N1 C8 C9 C14 -9.9(7) . .
C8 C9 C10 C11 -0.7(7) . .
C14 C9 C10 C11 178.7(5) . .
C9 C10 C11 C12 4.4(7) . .
C9 C10 C11 C15 -174.8(5) . .
C10 C11 C12 C13 -3.7(7) . .
C15 C11 C12 C13 175.5(5) . .
C11 C12 C13 C8 -0.4(7) . .
C11 C12 C13 C16 -177.4(5) . .
C9 C8 C13 C12 4.4(7) . .
N1 C8 C13 C12 -168.9(4) . .
C9 C8 C13 C16 -178.7(5) . .
N1 C8 C13 C16 8.0(7) . .
Re1B S1B C5B C6B 163.56(3) . .
Re1B S1B C5B S1B -16.44(3) . 2_656
S1B C5B C6B N1B -57.5(3) 2_656 2_656
S1B C5B C6B N1B 122.5(3) . 2_656
S1B C5B C6B N1B 122.5(3) 2_656 .
S1B C5B C6B N1B -57.5(3) . .
N1B C6B N1B C7B -0.6(4) 2_656 .
C5B C6B N1B C7B 179.4(4) . .
N1B C6B N1B C8B 178.8(6) 2_656 .
C5B C6B N1B C8B -1.2(6) . .
C6B N1B C7B C7B 1.5(10) . 2_656
C8B N1B C7B C7B -177.8(7) . 2_656
C6B N1B C8B C13B 100.0(5) . .
C7B N1B C8B C13B -80.8(7) . .
C6B N1B C8B C9B -76.5(6) . .
C7B N1B C8B C9B 102.7(7) . .
C13B C8B C9B C10B -1.4(7) . .
N1B C8B C9B C10B 174.9(4) . .
C13B C8B C9B C14B 177.8(5) . .
N1B C8B C9B C14B -5.9(7) . .
C8B C9B C10B C11B 0.7(7) . .
C14B C9B C10B C11B -178.5(5) . .
C9B C10B C11B C12B 0.3(7) . .
C9B C10B C11B C15B -177.7(5) . .
C10B C11B C12B C13B -0.7(8) . .
C15B C11B C12B C13B 177.3(5) . .
C9B C8B C13B C12B 1.0(7) . .
N1B C8B C13B C12B -175.3(4) . .
C9B C8B C13B C16B 178.2(5) . .
N1B C8B C13B C16B 1.9(7) . .
C11B C12B C13B C8B 0.1(8) . .
C11B C12B C13B C16B -177.1(5) . .
